data_1561903
loop_
_publ_author_name
'Wang, Nannan'
'He, Zhangzhen'
'Cui, Meiyan'
'Guo, Wenbin'
'Zhang, Suyun'
'Yang, Ming'
'Tang, Yingying'

_publ_section_title
;
 Syntheses, structure and magnetic properties of two vanadate garnets
 Ca5M4V6O24 (M=Co, Ni)
;
_journal_name_full 'Journal of Solid State Chemistry'
_journal_page_first 245
_journal_page_last 249
_journal_paper_doi 10.1016/j.jssc.2015.05.004
_journal_volume 228
_journal_year 2015
_chemical_formula_sum 'Ca2.5 Ni2 O12 V3'
_chemical_formula_weight 562
_space_group_IT_number 230
_space_group_name_Hall '-I 4bd 2c 3'
_space_group_name_H-M_alt 'I a -3 d'
_symmetry_cell_setting cubic
_symmetry_space_group_name_H-M 'I a -3 d'
_atom_sites_solution_primary direct
_atom_sites_solution_secondary difmap
_cell_angle_alpha 90.00
_cell_angle_beta 90.00
_cell_angle_gamma 90.00
_cell_formula_units_Z 8
_cell_length_a 12.3741(6)
_cell_length_b 12.3741(6)
_cell_length_c 12.3741(6)
_cell_measurement_temperature 293(2)
_cell_volume 1894.70(16)
_computing_structure_refinement 'SHELXL-97 (Sheldrick, 1997)'
_computing_structure_solution 'SHELXS-97 (Sheldrick, 1990)'
_diffrn_ambient_temperature 293(2)
_diffrn_measured_fraction_theta_full 0.984
_diffrn_measured_fraction_theta_max 0.984
_diffrn_radiation_monochromator graphite
_diffrn_radiation_source 'fine-focus sealed tube'
_diffrn_radiation_type MoK\a
_diffrn_radiation_wavelength 0.71073
_diffrn_reflns_av_R_equivalents 0.0344
_diffrn_reflns_av_sigmaI/netI 0.0151
_diffrn_reflns_limit_h_max 16
_diffrn_reflns_limit_h_min -13
_diffrn_reflns_limit_k_max 16
_diffrn_reflns_limit_k_min -16
_diffrn_reflns_limit_l_max 16
_diffrn_reflns_limit_l_min -16
_diffrn_reflns_number 5995
_diffrn_reflns_theta_full 27.47
_diffrn_reflns_theta_max 27.47
_diffrn_reflns_theta_min 4.03
_exptl_absorpt_coefficient_mu 8.172
_exptl_crystal_density_diffrn 3.943
_exptl_crystal_density_method 'not measured'
_exptl_crystal_description garnet
_exptl_crystal_F_000 2168
_refine_diff_density_max 0.648
_refine_diff_density_min -0.793
_refine_diff_density_rms 0.145
_refine_ls_extinction_coef 0.0036(6)
_refine_ls_extinction_expression Fc^*^=kFc[1+0.001xFc^2^\l^3^/sin(2\q)]^-1/4^
_refine_ls_extinction_method SHELXL
_refine_ls_goodness_of_fit_ref 1.293
_refine_ls_matrix_type full
_refine_ls_number_parameters 19
_refine_ls_number_reflns 181
_refine_ls_number_restraints 0
_refine_ls_restrained_S_all 1.293
_refine_ls_R_factor_all 0.0263
_refine_ls_R_factor_gt 0.0263
_refine_ls_shift/su_max 0.000
_refine_ls_shift/su_mean 0.000
_refine_ls_structure_factor_coef Fsqd
_refine_ls_weighting_details 'calc w=1/[\s^2^(Fo^2^)+(0.0460P)^2^+9.2545P] where P=(Fo^2^+2Fc^2^)/3'
_refine_ls_weighting_scheme calc
_refine_ls_wR_factor_gt 0.0950
_refine_ls_wR_factor_ref 0.0950
_reflns_number_gt 181
_reflns_number_total 181
_reflns_threshold_expression >2sigma(I)
_cod_data_source_file JSSC-2015-228-245.cif
_cod_data_source_block 1
_cod_original_sg_symbol_H-M Ia-3d
_cod_database_code 1561903

loop_
_symmetry_equiv_pos_as_xyz
'x, y, z'
'-y+1/4, x+3/4, z+1/4'
'-x, -y+1/2, z'
'y+1/4, -x+1/4, z+3/4'
'x+1/4, -z+1/4, y+3/4'
'x, -y, -z+1/2'
'x+3/4, z+1/4, -y+1/4'
'z+3/4, y+1/4, -x+1/4'
'-x+1/2, y, -z'
'-z+1/4, y+3/4, x+1/4'
'z, x, y'
'y, z, x'
'-y, -z+1/2, x'
'z, -x, -y+1/2'
'-y+1/2, z, -x'
'-z, -x+1/2, y'
'-z+1/2, x, -y'
'y, -z, -x+1/2'
'y+3/4, x+1/4, -z+1/4'
'-y+1/4, -x+1/4, -z+1/4'
'-x+1/4, z+3/4, y+1/4'
'-x+1/4, -z+1/4, -y+1/4'
'z+1/4, -y+1/4, x+3/4'
'-z+1/4, -y+1/4, -x+1/4'
'x+1/2, y+1/2, z+1/2'
'-y+3/4, x+5/4, z+3/4'
'-x+1/2, -y+1, z+1/2'
'y+3/4, -x+3/4, z+5/4'
'x+3/4, -z+3/4, y+5/4'
'x+1/2, -y+1/2, -z+1'
'x+5/4, z+3/4, -y+3/4'
'z+5/4, y+3/4, -x+3/4'
'-x+1, y+1/2, -z+1/2'
'-z+3/4, y+5/4, x+3/4'
'z+1/2, x+1/2, y+1/2'
'y+1/2, z+1/2, x+1/2'
'-y+1/2, -z+1, x+1/2'
'z+1/2, -x+1/2, -y+1'
'-y+1, z+1/2, -x+1/2'
'-z+1/2, -x+1, y+1/2'
'-z+1, x+1/2, -y+1/2'
'y+1/2, -z+1/2, -x+1'
'y+5/4, x+3/4, -z+3/4'
'-y+3/4, -x+3/4, -z+3/4'
'-x+3/4, z+5/4, y+3/4'
'-x+3/4, -z+3/4, -y+3/4'
'z+3/4, -y+3/4, x+5/4'
'-z+3/4, -y+3/4, -x+3/4'
'-x, -y, -z'
'y-1/4, -x-3/4, -z-1/4'
'x, y-1/2, -z'
'-y-1/4, x-1/4, -z-3/4'
'-x-1/4, z-1/4, -y-3/4'
'-x, y, z-1/2'
'-x-3/4, -z-1/4, y-1/4'
'-z-3/4, -y-1/4, x-1/4'
'x-1/2, -y, z'
'z-1/4, -y-3/4, -x-1/4'
'-z, -x, -y'
'-y, -z, -x'
'y, z-1/2, -x'
'-z, x, y-1/2'
'y-1/2, -z, x'
'z, x-1/2, -y'
'z-1/2, -x, y'
'-y, z, x-1/2'
'-y-3/4, -x-1/4, z-1/4'
'y-1/4, x-1/4, z-1/4'
'x-1/4, -z-3/4, -y-1/4'
'x-1/4, z-1/4, y-1/4'
'-z-1/4, y-1/4, -x-3/4'
'z-1/4, y-1/4, x-1/4'
'-x+1/2, -y+1/2, -z+1/2'
'y+1/4, -x-1/4, -z+1/4'
'x+1/2, y, -z+1/2'
'-y+1/4, x+1/4, -z-1/4'
'-x+1/4, z+1/4, -y-1/4'
'-x+1/2, y+1/2, z'
'-x-1/4, -z+1/4, y+1/4'
'-z-1/4, -y+1/4, x+1/4'
'x, -y+1/2, z+1/2'
'z+1/4, -y-1/4, -x+1/4'
'-z+1/2, -x+1/2, -y+1/2'
'-y+1/2, -z+1/2, -x+1/2'
'y+1/2, z, -x+1/2'
'-z+1/2, x+1/2, y'
'y, -z+1/2, x+1/2'
'z+1/2, x, -y+1/2'
'z, -x+1/2, y+1/2'
'-y+1/2, z+1/2, x'
'-y-1/4, -x+1/4, z+1/4'
'y+1/4, x+1/4, z+1/4'
'x+1/4, -z-1/4, -y+1/4'
'x+1/4, z+1/4, y+1/4'
'-z+1/4, y+1/4, -x-1/4'
'z+1/4, y+1/4, x+1/4'

loop_
_atom_site_label
_atom_site_type_symbol
_atom_site_fract_x
_atom_site_fract_y
_atom_site_fract_z
_atom_site_U_iso_or_equiv
_atom_site_adp_type
_atom_site_occupancy
_atom_site_symmetry_multiplicity
_atom_site_calc_flag
_atom_site_refinement_flags
_atom_site_disorder_assembly
_atom_site_disorder_group
V1 V 0.0000 0.2500 0.8750 0.0018(5) Uani 1 4 d S . .
Ni2 Ni 0.0000 0.5000 0.0000 0.0046(5) Uani 1 6 d S . .
Ca3 Ca 0.0000 0.2500 0.1250 0.0038(5) Uani 0.83 4 d SP . .
O1 O 0.05178(14) 0.15434(14) 0.96190(14) 0.0057(6) Uani 1 1 d . . .

loop_
_atom_site_aniso_label
_atom_site_aniso_U_11
_atom_site_aniso_U_22
_atom_site_aniso_U_33
_atom_site_aniso_U_23
_atom_site_aniso_U_13
_atom_site_aniso_U_12
V1 0.0021(5) 0.0021(5) 0.0011(6) 0.000 0.000 0.000
Ni2 0.0046(5) 0.0046(5) 0.0046(5) 0.00005(15) 0.00005(15) -0.00005(15)
Ca3 0.0054(6) 0.0054(6) 0.0005(7) 0.000 0.000 0.0006(4)
O1 0.0065(9) 0.0028(9) 0.0077(10) 0.0002(7) 0.0008(6) 0.0004(6)

loop_
_atom_type_symbol
_atom_type_description
_atom_type_scat_dispersion_real
_atom_type_scat_dispersion_imag
_atom_type_scat_source
O O 0.0106 0.0060 'International Tables Vol C Tables 4.2.6.8 and 6.1.1.4'
Ca Ca 0.2262 0.3064 'International Tables Vol C Tables 4.2.6.8 and 6.1.1.4'
V V 0.3005 0.5294 'International Tables Vol C Tables 4.2.6.8 and 6.1.1.4'
Ni Ni 0.3393 1.1124 'International Tables Vol C Tables 4.2.6.8 and 6.1.1.4'

loop_
_geom_angle_atom_site_label_1
_geom_angle_atom_site_label_2
_geom_angle_atom_site_label_3
_geom_angle
_geom_angle_site_symmetry_1
_geom_angle_site_symmetry_3
O1 V1 O1 112.93(6) 50_567 3
O1 V1 O1 102.76(12) 50_567 76_557
O1 V1 O1 112.93(6) 3 76_557
O1 V1 O1 112.93(6) 50_567 .
O1 V1 O1 102.76(12) 3 .
O1 V1 O1 112.93(6) 76_557 .
O1 V1 Ca3 51.38(6) 50_567 50_566
O1 V1 Ca3 128.62(6) 3 50_566
O1 V1 Ca3 51.38(6) 76_557 50_566
O1 V1 Ca3 128.62(6) . 50_566
O1 V1 Ca3 128.62(6) 50_567 1_556
O1 V1 Ca3 51.38(6) 3 1_556
O1 V1 Ca3 128.62(6) 76_557 1_556
O1 V1 Ca3 51.38(6) . 1_556
Ca3 V1 Ca3 180.0 50_566 1_556
O1 Ni2 O1 89.72(7) 3_554 16_655
O1 Ni2 O1 180.00(10) 3_554 51_566
O1 Ni2 O1 90.28(7) 16_655 51_566
O1 Ni2 O1 90.28(7) 3_554 64_465
O1 Ni2 O1 180.0 16_655 64_465
O1 Ni2 O1 89.72(7) 51_566 64_465
O1 Ni2 O1 90.28(7) 3_554 61
O1 Ni2 O1 90.28(7) 16_655 61
O1 Ni2 O1 89.72(7) 51_566 61
O1 Ni2 O1 89.72(7) 64_465 61
O1 Ni2 O1 89.72(7) 3_554 13_565
O1 Ni2 O1 89.72(7) 16_655 13_565
O1 Ni2 O1 90.28(7) 51_566 13_565
O1 Ni2 O1 90.28(7) 64_465 13_565
O1 Ni2 O1 180.0 61 13_565
O1 Ni2 Ca3 46.38(5) 3_554 7_455
O1 Ni2 Ca3 93.75(5) 16_655 7_455
O1 Ni2 Ca3 133.62(5) 51_566 7_455
O1 Ni2 Ca3 86.25(5) 64_465 7_455
O1 Ni2 Ca3 136.36(5) 61 7_455
O1 Ni2 Ca3 43.64(5) 13_565 7_455
O1 Ni2 Ca3 133.62(5) 3_554 55_665
O1 Ni2 Ca3 86.25(5) 16_655 55_665
O1 Ni2 Ca3 46.38(5) 51_566 55_665
O1 Ni2 Ca3 93.75(5) 64_465 55_665
O1 Ni2 Ca3 43.64(5) 61 55_665
O1 Ni2 Ca3 136.36(5) 13_565 55_665
Ca3 Ni2 Ca3 180.0 7_455 55_665
O1 Ni2 Ca3 43.64(5) 3_554 .
O1 Ni2 Ca3 46.38(5) 16_655 .
O1 Ni2 Ca3 136.36(5) 51_566 .
O1 Ni2 Ca3 133.62(5) 64_465 .
O1 Ni2 Ca3 86.25(5) 61 .
O1 Ni2 Ca3 93.75(5) 13_565 .
Ca3 Ni2 Ca3 66.4 7_455 .
Ca3 Ni2 Ca3 113.6 55_665 .
O1 Ni2 Ca3 86.25(5) 3_554 56_665
O1 Ni2 Ca3 136.36(5) 16_655 56_665
O1 Ni2 Ca3 93.75(5) 51_566 56_665
O1 Ni2 Ca3 43.64(5) 64_465 56_665
O1 Ni2 Ca3 46.38(5) 61 56_665
O1 Ni2 Ca3 133.62(5) 13_565 56_665
Ca3 Ni2 Ca3 113.6 7_455 56_665
Ca3 Ni2 Ca3 66.4 55_665 56_665
Ca3 Ni2 Ca3 113.6 . 56_665
O1 Ni2 Ca3 93.75(5) 3_554 8_455
O1 Ni2 Ca3 43.64(5) 16_655 8_455
O1 Ni2 Ca3 86.25(5) 51_566 8_455
O1 Ni2 Ca3 136.36(5) 64_465 8_455
O1 Ni2 Ca3 133.62(5) 61 8_455
O1 Ni2 Ca3 46.38(5) 13_565 8_455
Ca3 Ni2 Ca3 66.4 7_455 8_455
Ca3 Ni2 Ca3 113.6 55_665 8_455
Ca3 Ni2 Ca3 66.4 . 8_455
Ca3 Ni2 Ca3 180.0 56_665 8_455
O1 Ni2 Ca3 136.36(5) 3_554 49_565
O1 Ni2 Ca3 133.62(5) 16_655 49_565
O1 Ni2 Ca3 43.64(5) 51_566 49_565
O1 Ni2 Ca3 46.38(5) 64_465 49_565
O1 Ni2 Ca3 93.75(5) 61 49_565
O1 Ni2 Ca3 86.25(5) 13_565 49_565
Ca3 Ni2 Ca3 113.6 7_455 49_565
Ca3 Ni2 Ca3 66.4 55_665 49_565
Ca3 Ni2 Ca3 180.0 . 49_565
Ca3 Ni2 Ca3 66.4 56_665 49_565
Ca3 Ni2 Ca3 113.6 8_455 49_565
O1 Ca3 O1 115.75(8) 20_556 1_554
O1 Ca3 O1 67.40(8) 20_556 19_456
O1 Ca3 O1 161.79(8) 1_554 19_456
O1 Ca3 O1 161.79(8) 20_556 3_554
O1 Ca3 O1 67.40(8) 1_554 3_554
O1 Ca3 O1 115.75(8) 19_456 3_554
O1 Ca3 O1 73.43(7) 20_556 11_455
O1 Ca3 O1 72.23(8) 1_554 11_455
O1 Ca3 O1 92.63(5) 19_456 11_455
O1 Ca3 O1 122.99(4) 3_554 11_455
O1 Ca3 O1 72.23(8) 20_556 22_565
O1 Ca3 O1 73.43(7) 1_554 22_565
O1 Ca3 O1 122.99(4) 19_456 22_565
O1 Ca3 O1 92.63(5) 3_554 22_565
O1 Ca3 O1 112.57(8) 11_455 22_565
O1 Ca3 O1 92.63(5) 20_556 16_655
O1 Ca3 O1 122.99(4) 1_554 16_655
O1 Ca3 O1 73.43(7) 19_456 16_655
O1 Ca3 O1 72.23(8) 3_554 16_655
O1 Ca3 O1 163.46(8) 11_455 16_655
O1 Ca3 O1 69.98(8) 22_565 16_655
O1 Ca3 O1 122.99(4) 20_556 7_445
O1 Ca3 O1 92.63(5) 1_554 7_445
O1 Ca3 O1 72.23(8) 19_456 7_445
O1 Ca3 O1 73.43(7) 3_554 7_445
O1 Ca3 O1 69.98(8) 11_455 7_445
O1 Ca3 O1 163.46(8) 22_565 7_445
O1 Ca3 O1 112.57(8) 16_655 7_445
O1 Ca3 V1 33.70(4) 20_556 54
O1 Ca3 V1 146.30(4) 1_554 54
O1 Ca3 V1 33.70(4) 19_456 54
O1 Ca3 V1 146.30(4) 3_554 54
O1 Ca3 V1 81.73(4) 11_455 54
O1 Ca3 V1 98.27(4) 22_565 54
O1 Ca3 V1 81.73(4) 16_655 54
O1 Ca3 V1 98.27(4) 7_445 54
O1 Ca3 V1 146.30(4) 20_556 1_554
O1 Ca3 V1 33.70(4) 1_554 1_554
O1 Ca3 V1 146.30(4) 19_456 1_554
O1 Ca3 V1 33.70(4) 3_554 1_554
O1 Ca3 V1 98.27(4) 11_455 1_554
O1 Ca3 V1 81.73(4) 22_565 1_554
O1 Ca3 V1 98.27(4) 16_655 1_554
O1 Ca3 V1 81.73(4) 7_445 1_554
V1 Ca3 V1 180.0 54 1_554
O1 Ca3 Ni2 97.81(4) 20_556 3
O1 Ca3 Ni2 36.05(4) 1_554 3
O1 Ca3 Ni2 127.47(4) 19_456 3
O1 Ca3 Ni2 93.69(4) 3_554 3
O1 Ca3 Ni2 36.40(4) 11_455 3
O1 Ca3 Ni2 95.90(4) 22_565 3
O1 Ca3 Ni2 158.99(4) 16_655 3
O1 Ca3 Ni2 76.62(4) 7_445 3
V1 Ca3 Ni2 116.6 54 3
V1 Ca3 Ni2 63.4 1_554 3
O1 Ca3 Ni2 36.05(4) 20_556 5_554
O1 Ca3 Ni2 97.81(4) 1_554 5_554
O1 Ca3 Ni2 93.69(4) 19_456 5_554
O1 Ca3 Ni2 127.47(4) 3_554 5_554
O1 Ca3 Ni2 95.90(4) 11_455 5_554
O1 Ca3 Ni2 36.40(4) 22_565 5_554
O1 Ca3 Ni2 76.62(4) 16_655 5_554
O1 Ca3 Ni2 158.99(4) 7_445 5_554
V1 Ca3 Ni2 63.4 54 5_554
V1 Ca3 Ni2 116.6 1_554 5_554
Ni2 Ca3 Ni2 101.5 3 5_554
V1 O1 Ni2 131.40(10) . 3_556
V1 O1 Ca3 94.92(7) . 1_556
Ni2 O1 Ca3 100.31(7) 3_556 1_556
V1 O1 Ca3 125.23(9) . 5
Ni2 O1 Ca3 97.22(6) 3_556 5
Ca3 O1 Ca3 99.87(6) 1_556 5

loop_
_geom_bond_atom_site_label_1
_geom_bond_atom_site_label_2
_geom_bond_distance
_geom_bond_site_symmetry_2
V1 O1 1.7228(17) 50_567
V1 O1 1.7228(17) 3
V1 O1 1.7228(17) 76_557
V1 O1 1.7228(17) .
V1 Ca3 3.09352(14) 50_566
V1 Ca3 3.09352(15) 1_556
Ni2 O1 2.0689(17) 3_554
Ni2 O1 2.0689(17) 16_655
Ni2 O1 2.0689(17) 51_566
Ni2 O1 2.0689(17) 64_465
Ni2 O1 2.0689(17) 61
Ni2 O1 2.0689(17) 13_565
Ni2 Ca3 3.45867(17) 7_455
Ni2 Ca3 3.45867(16) 55_665
Ni2 Ca3 3.45867(16) .
Ni2 Ca3 3.45867(16) 56_665
Ni2 Ca3 3.45867(16) 8_455
Ni2 Ca3 3.45867(16) 49_565
Ca3 O1 2.4259(18) 20_556
Ca3 O1 2.4259(18) 1_554
Ca3 O1 2.4259(18) 19_456
Ca3 O1 2.4259(18) 3_554
Ca3 O1 2.5239(18) 11_455
Ca3 O1 2.5239(18) 22_565
Ca3 O1 2.5239(18) 16_655
Ca3 O1 2.5239(18) 7_445
Ca3 V1 3.09352(14) 54
Ca3 V1 3.09352(15) 1_554
Ca3 Ni2 3.45867(17) 3
Ca3 Ni2 3.45867(16) 5_554
O1 Ni2 2.0689(17) 3_556
O1 Ca3 2.4259(18) 1_556
O1 Ca3 2.5239(18) 5
